data_7715459
loop_
_publ_author_name
'Kidd, Steven R.'
'Zhou, Wen'
'Warren, Jeffrey J.'
'Leznoff, Daniel B.'

_publ_section_title
;
 Inducing ring distortions in unsubstituted metallophthalocyanines using
 axial N-heterocyclic carbenes.
;
_journal_issue 15
_journal_name_full 'Dalton transactions (Cambridge, England : 2003)'
_journal_page_first 6537
_journal_page_last 6546
_journal_paper_doi 10.1039/d4dt00528g
_journal_volume 53
_journal_year 2024
_chemical_formula_moiety '2(C41 H32 Co N10), C13 H7'
_chemical_formula_sum 'C95 H71 Co2 N20'
_chemical_formula_weight 1610.57
_space_group_crystal_system monoclinic
_space_group_IT_number 15
_space_group_name_Hall '-C 2yc'
_space_group_name_H-M_alt 'C 1 2/c 1'
_atom_sites_solution_hydrogens geom
_atom_sites_solution_primary iterative
_audit_creation_date 2023-07-19
_audit_creation_method
;
Olex2 1.5
(compiled 2023.03.06 svn.rbb2c1857 for OlexSys, GUI svn.r6748)
;
_audit_update_record
;
2024-02-12 deposited with the CCDC.	2024-03-12 downloaded from the CCDC.
;
_cell_angle_alpha 90
_cell_angle_beta 117.385(4)
_cell_angle_gamma 90
_cell_formula_units_Z 4
_cell_length_a 30.898(3)
_cell_length_b 13.5615(12)
_cell_length_c 21.2563(19)
_cell_measurement_reflns_used 7715
_cell_measurement_temperature 190(2)
_cell_measurement_theta_max 63.02
_cell_measurement_theta_min 3.22
_cell_volume 7908.7(13)
_computing_molecular_graphics 'Olex2 1.5 (Dolomanov et al., 2009)'
_computing_publication_material 'Olex2 1.5 (Dolomanov et al., 2009)'
_computing_structure_refinement 'olex2.refine 1.5 (Bourhis et al., 2015)'
_computing_structure_solution 'olex2.solve 1.5 (Bourhis et al., 2015)'
_diffrn_ambient_temperature 189.99
_diffrn_measured_fraction_theta_full 0.978
_diffrn_measured_fraction_theta_max 0.978
_diffrn_measurement_device_type 'Bruker APEX-II CCD'
_diffrn_measurement_method '\f and \w scans'
_diffrn_radiation_type CuK\a
_diffrn_radiation_wavelength 1.54178
_diffrn_reflns_av_R_equivalents 0.0872
_diffrn_reflns_av_unetI/netI 0.0582
_diffrn_reflns_Laue_measured_fraction_full 0.978
_diffrn_reflns_Laue_measured_fraction_max 0.978
_diffrn_reflns_limit_h_max 35
_diffrn_reflns_limit_h_min -35
_diffrn_reflns_limit_k_max 15
_diffrn_reflns_limit_k_min -15
_diffrn_reflns_limit_l_max 24
_diffrn_reflns_limit_l_min -24
_diffrn_reflns_number 40369
_diffrn_reflns_point_group_measured_fraction_full 0.978
_diffrn_reflns_point_group_measured_fraction_max 0.978
_diffrn_reflns_theta_full 64.647
_diffrn_reflns_theta_max 64.647
_diffrn_reflns_theta_min 3.222
_diffrn_standards_number 0
_exptl_absorpt_coefficient_mu 3.786
_exptl_absorpt_correction_T_max 0.7525
_exptl_absorpt_correction_T_min 0.6358
_exptl_absorpt_correction_type multi-scan
_exptl_absorpt_process_details
;
SADABS-2016/2 (Bruker,2016/2) was used for absorption correction.
wR2(int) was 0.1044 before and 0.0715 after correction.
The Ratio of minimum to maximum transmission is 0.8449.
The \l/2 correction factor is Not present.
;
_exptl_crystal_colour Green
_exptl_crystal_density_diffrn 1.353
_exptl_crystal_description Block
_exptl_crystal_F_000 3340
_exptl_crystal_size_max 0.523
_exptl_crystal_size_mid 0.322
_exptl_crystal_size_min 0.152
_refine_diff_density_max 0.367
_refine_diff_density_min -0.363
_refine_diff_density_rms 0.072
_refine_ls_extinction_coef 0.00016(3)
_refine_ls_extinction_expression Fc^*^=kFc[1+0.001xFc^2^\l^3^/sin(2\q)]^-1/4^
_refine_ls_extinction_method 'SHELXL-2018/3 (Sheldrick 2018)'
_refine_ls_goodness_of_fit_ref 1.061
_refine_ls_hydrogen_treatment constr
_refine_ls_matrix_type full
_refine_ls_number_parameters 565
_refine_ls_number_reflns 6522
_refine_ls_number_restraints 114
_refine_ls_restrained_S_all 1.068
_refine_ls_R_factor_all 0.0694
_refine_ls_R_factor_gt 0.0495
_refine_ls_shift/su_max 0.001
_refine_ls_shift/su_mean 0.000
_refine_ls_structure_factor_coef Fsqd
_refine_ls_weighting_details 'w=1/[\s^2^(Fo^2^)+(0.0720P)^2^+3.8321P] where P=(Fo^2^+2Fc^2^)/3'
_refine_ls_weighting_scheme calc
_refine_ls_wR_factor_gt 0.1221
_refine_ls_wR_factor_ref 0.1350
_reflns_Friedel_coverage 0.000
_reflns_number_gt 5009
_reflns_number_total 6522
_reflns_threshold_expression 'I > 2\s(I)'
_cod_data_source_file d4dt00528g2.cif
_cod_data_source_block cu_PcCoNHC_0m_a
_cod_depositor_comments 'Adding full bibliography for 7715459--7715462.cif.'
_cod_original_cell_volume 7908.8(12)
_cod_database_code 7715459
_shelx_shelxl_version_number 2018/3
_shelx_space_group_comment
;
The symmetry employed for this shelxl refinement is uniquely defined
by the following loop, which should always be used as a source of
symmetry information in preference to the above space-group names.
They are only intended as comments.
;
_olex2_refinement_description
;
1. Fixed Uiso
 At 1.2 times of:
  All C(H) groups
 At 1.5 times of:
  All C(H,H,H) groups
2. Uiso/Uaniso restraints and constraints
C42 \\sim C43 \\sim C44 \\sim C45: within 2A with sigma of 0.04 and sigma for
terminal atoms of 0.08 within 2A
C46 \\sim C47 \\sim C48 \\sim C49 \\sim C50 \\sim C51: within 2A with sigma of
0.04 and sigma for terminal atoms of 0.08 within 2A
Uanis(C42) \\sim Ueq, Uanis(C43) \\sim Ueq, Uanis(C44) \\sim Ueq, Uanis(C45)
\\sim Ueq: with sigma of 0.01 and sigma for terminal atoms of 0.02
Uanis(C46) \\sim Ueq, Uanis(C47) \\sim Ueq, Uanis(C48) \\sim Ueq, Uanis(C49)
\\sim Ueq, Uanis(C50) \\sim Ueq, Uanis(C51) \\sim Ueq: with sigma of 0.01 and
sigma for terminal atoms of 0.02
3. Others
 Fixed Sof: C45(0.5) H45A(0.5) H45B(0.5) H45C(0.5) C46(0.5) C47(0.5) C48(0.5)
 C49(0.5) C50(0.5) C51(0.5)
4.a Ternary CH refined with riding coordinates:
 C4(H4), C7(H7)
4.b Aromatic/amide H refined with riding coordinates:
 C2(H2), C3(H3), C12(H12), C13(H13), C14(H14), C15(H15), C20(H20), C21(H21),
 C22(H22), C23(H23), C28(H28), C29(H29), C30(H30), C31(H31), C36(H36), C37(H37),
  C38(H38), C39(H39), C42(H42), C43(H43)
4.c Idealised Me refined as rotating group:
 C5(H5A,H5B,H5C), C45(H45A,H45B,H45C), C6(H6A,H6B,H6C), C8(H8A,H8B,H8C),
 C9(H9A,H9B,H9C)
;
_olex2_submission_special_instructions 'No special instructions were received'

loop_
_space_group_symop_operation_xyz
'x, y, z'
'-x, y, -z+1/2'
'x+1/2, y+1/2, z'
'-x+1/2, y+1/2, -z+1/2'
'-x, -y, -z'
'x, -y, z-1/2'
'-x+1/2, -y+1/2, -z'
'x+1/2, -y+1/2, z-1/2'

loop_
_atom_site_label
_atom_site_type_symbol
_atom_site_fract_x
_atom_site_fract_y
_atom_site_fract_z
_atom_site_U_iso_or_equiv
_atom_site_adp_type
_atom_site_occupancy
_atom_site_site_symmetry_order
_atom_site_calc_flag
_atom_site_refinement_flags_posn
_atom_site_refinement_flags_adp
_atom_site_refinement_flags_occupancy
_atom_site_disorder_assembly
_atom_site_disorder_group
Co1 Co 0.29694(2) 0.43550(3) 0.54885(2) 0.02965(16) Uani 1 1 d . . . . .
N1 N 0.30790(10) 0.61768(18) 0.65680(14) 0.0437(7) Uani 1 1 d . . . . .
C1 C 0.27823(11) 0.5689(2) 0.59570(16) 0.0339(7) Uani 1 1 d . . . . .
N2 N 0.23568(9) 0.62078(17) 0.57183(13) 0.0382(6) Uani 1 1 d . . . . .
C2 C 0.28422(14) 0.6950(3) 0.6700(2) 0.0589(10) Uani 1 1 d . . . . .
H2 H 0.297581 0.738416 0.709477 0.071 Uiso 1 1 calc R U . . .
N3 N 0.32420(9) 0.56569(17) 0.43685(14) 0.0364(6) Uani 1 1 d . . . . .
C3 C 0.23923(14) 0.6974(2) 0.61700(19) 0.0538(9) Uani 1 1 d . . . . .
H3 H 0.214275 0.742890 0.611193 0.065 Uiso 1 1 calc R U . . .
N4 N 0.35594(9) 0.48734(17) 0.55228(12) 0.0333(6) Uani 1 1 d . . . . .
C4 C 0.19063(11) 0.5999(2) 0.50717(17) 0.0394(7) Uani 1 1 d . . . . .
H4 H 0.196556 0.540088 0.484668 0.047 Uiso 1 1 calc R U . . .
N5 N 0.41785(9) 0.41942(17) 0.66299(13) 0.0358(6) Uani 1 1 d . . . . .
C5 C 0.14979(17) 0.5757(4) 0.5250(3) 0.0877(15) Uani 1 1 d . . . . .
H5A H 0.142123 0.633969 0.545226 0.132 Uiso 1 1 calc R U . . .
H5B H 0.159908 0.521641 0.559427 0.132 Uiso 1 1 calc R U . . .
H5C H 0.120836 0.555705 0.481799 0.132 Uiso 1 1 calc R U . . .
C45 C 0.4801(9) 0.1183(19) 0.3732(13) 0.223(9) Uani 0.5 1 d . U P . .
H45A H 0.478276 0.073949 0.335698 0.334 Uiso 0.5 1 calc R U P . .
H45B H 0.507173 0.164562 0.385596 0.334 Uiso 0.5 1 calc R U P . .
H45C H 0.449497 0.155123 0.356534 0.334 Uiso 0.5 1 calc R U P . .
C46 C 0.5168(5) -0.0850(10) 0.2749(7) 0.107(4) Uani 0.5 1 d . U P . .
C47 C 0.4570(5) -0.0459(11) 0.2189(7) 0.086(3) Uani 0.5 1 d . U P . .
C48 C 0.4615(5) 0.0655(11) 0.2418(9) 0.123(4) Uani 0.5 1 d . U P . .
C49 C 0.5081(6) 0.0950(11) 0.2925(9) 0.138(5) Uani 0.5 1 d . U P . .
C50 C 0.5189(8) 0.1950(14) 0.3253(12) 0.196(8) Uani 0.5 1 d . U P . .
C51 C 0.4515(5) 0.0207(13) 0.1917(8) 0.116(4) Uani 0.5 1 d . U P . .
N6 N 0.33606(9) 0.36777(16) 0.63723(12) 0.0316(5) Uani 1 1 d . . . . .
C6 C 0.17821(18) 0.6838(3) 0.4551(2) 0.0786(13) Uani 1 1 d . . . . .
H6A H 0.206077 0.697422 0.446270 0.118 Uiso 1 1 calc R U . . .
H6B H 0.170567 0.742786 0.474777 0.118 Uiso 1 1 calc R U . . .
H6C H 0.149904 0.665753 0.410548 0.118 Uiso 1 1 calc R U . . .
N7 N 0.27296(9) 0.28154(17) 0.65301(13) 0.0336(6) Uani 1 1 d . . . . .
C7 C 0.35805(12) 0.5894(2) 0.70705(18) 0.0444(8) Uani 1 1 d . . . . .
H7 H 0.368620 0.537620 0.683546 0.053 Uiso 1 1 calc R U . . .
N8 N 0.24126(9) 0.35880(15) 0.53700(12) 0.0308(5) Uani 1 1 d . . . . .
C8 C 0.35888(15) 0.5432(3) 0.7726(2) 0.0599(10) Uani 1 1 d . . . . .
H8A H 0.352162 0.593909 0.799763 0.090 Uiso 1 1 calc R U . . .
H8B H 0.391059 0.514328 0.801897 0.090 Uiso 1 1 calc R U . . .
H8C H 0.333973 0.491579 0.758365 0.090 Uiso 1 1 calc R U . . .
N9 N 0.18325(9) 0.39561(17) 0.41502(13) 0.0332(6) Uani 1 1 d . . . . .
C9 C 0.39254(15) 0.6756(3) 0.7231(3) 0.0804(14) Uani 1 1 d . . . . .
H9A H 0.426076 0.653200 0.752432 0.121 Uiso 1 1 calc R U . . .
H9B H 0.384306 0.726464 0.748520 0.121 Uiso 1 1 calc R U . . .
H9C H 0.389617 0.702984 0.678609 0.121 Uiso 1 1 calc R U . . .
N10 N 0.26176(9) 0.47320(16) 0.45014(12) 0.0325(5) Uani 1 1 d . . . . .
C10 C 0.35908(11) 0.5437(2) 0.50036(17) 0.0374(7) Uani 1 1 d . . . . .
C11 C 0.40945(11) 0.5716(2) 0.52252(18) 0.0418(8) Uani 1 1 d . . . . .
C12 C 0.43050(13) 0.6264(3) 0.4889(2) 0.0613(10) Uani 1 1 d . . . . .
H12 H 0.411463 0.655460 0.443771 0.074 Uiso 1 1 calc R U . . .
C13 C 0.48076(15) 0.6367(4) 0.5243(2) 0.0777(14) Uani 1 1 d . . . . .
H13 H 0.496543 0.674085 0.503006 0.093 Uiso 1 1 calc R U . . .
C14 C 0.50873(15) 0.5936(4) 0.5904(2) 0.0745(13) Uani 1 1 d . . . . .
H14 H 0.543058 0.602793 0.613252 0.089 Uiso 1 1 calc R U . . .
C15 C 0.48773(13) 0.5378(3) 0.6235(2) 0.0550(9) Uani 1 1 d . . . . .
H15 H 0.506902 0.507732 0.668149 0.066 Uiso 1 1 calc R U . . .
C16 C 0.43727(11) 0.5276(2) 0.58851(17) 0.0407(7) Uani 1 1 d . . . . .
C17 C 0.40342(11) 0.4743(2) 0.60530(16) 0.0364(7) Uani 1 1 d . . . . .
C18 C 0.38604(11) 0.3694(2) 0.67664(15) 0.0327(7) Uani 1 1 d . . . . .
C19 C 0.40121(11) 0.3117(2) 0.74067(15) 0.0352(7) Uani 1 1 d . . . . .
C20 C 0.44704(12) 0.2902(2) 0.79599(16) 0.0405(7) Uani 1 1 d . . . . .
H20 H 0.476001 0.314668 0.796474 0.049 Uiso 1 1 calc R U . . .
C21 C 0.44851(13) 0.2313(2) 0.85038(17) 0.0465(8) Uani 1 1 d . . . . .
H21 H 0.479171 0.214200 0.888566 0.056 Uiso 1 1 calc R U . . .
C22 C 0.40602(13) 0.1968(2) 0.85014(17) 0.0457(8) Uani 1 1 d . . . . .
H22 H 0.408343 0.157492 0.888572 0.055 Uiso 1 1 calc R U . . .
C23 C 0.36047(13) 0.2183(2) 0.79532(16) 0.0411(7) Uani 1 1 d . . . . .
H23 H 0.331506 0.194715 0.795304 0.049 Uiso 1 1 calc R U . . .
C24 C 0.35898(11) 0.2761(2) 0.74013(15) 0.0341(7) Uani 1 1 d . . . . .
C25 C 0.31849(11) 0.3097(2) 0.67376(15) 0.0326(7) Uani 1 1 d . . . . .
C26 C 0.23811(11) 0.30186(19) 0.58858(15) 0.0320(7) Uani 1 1 d . . . . .
C27 C 0.18938(11) 0.2617(2) 0.56195(15) 0.0329(7) Uani 1 1 d . . . . .
C28 C 0.16802(12) 0.1996(2) 0.59227(17) 0.0384(7) Uani 1 1 d . . . . .
H28 H 0.186057 0.175069 0.639133 0.046 Uiso 1 1 calc R U . . .
C29 C 0.11968(12) 0.1753(2) 0.55135(18) 0.0435(8) Uani 1 1 d . . . . .
H29 H 0.104104 0.133728 0.570765 0.052 Uiso 1 1 calc R U . . .
C30 C 0.09297(12) 0.2101(2) 0.48216(18) 0.0437(8) Uani 1 1 d . . . . .
H30 H 0.059692 0.191934 0.455718 0.052 Uiso 1 1 calc R U . . .
C31 C 0.11405(11) 0.2707(2) 0.45129(17) 0.0373(7) Uani 1 1 d . . . . .
H31 H 0.095925 0.294670 0.404300 0.045 Uiso 1 1 calc R U . . .
C32 C 0.16304(11) 0.29477(19) 0.49231(16) 0.0329(7) Uani 1 1 d . . . . .
C33 C 0.19643(11) 0.35449(19) 0.47757(15) 0.0313(6) Uani 1 1 d . . . . .
C34 C 0.21435(11) 0.44951(19) 0.40258(15) 0.0318(7) Uani 1 1 d . . . . .
C35 C 0.20143(11) 0.4934(2) 0.33402(15) 0.0341(7) Uani 1 1 d . . . . .
C36 C 0.15853(12) 0.4948(2) 0.27055(16) 0.0421(8) Uani 1 1 d . . . . .
H36 H 0.129703 0.464241 0.266566 0.050 Uiso 1 1 calc R U . . .
C37 C 0.15924(14) 0.5421(2) 0.21340(17) 0.0477(8) Uani 1 1 d . . . . .
H37 H 0.130287 0.544533 0.169571 0.057 Uiso 1 1 calc R U . . .
C38 C 0.20160(13) 0.5863(2) 0.21873(18) 0.0458(8) Uani 1 1 d . . . . .
H38 H 0.201198 0.616134 0.178006 0.055 Uiso 1 1 calc R U . . .
C39 C 0.24407(12) 0.5877(2) 0.28196(16) 0.0380(7) Uani 1 1 d . . . . .
H39 H 0.272733 0.618898 0.285880 0.046 Uiso 1 1 calc R U . . .
C40 C 0.24308(11) 0.5412(2) 0.33995(16) 0.0335(7) Uani 1 1 d . . . . .
C41 C 0.27990(11) 0.5286(2) 0.41294(16) 0.0332(7) Uani 1 1 d . . . . .
C42 C 0.4774(3) 0.0169(7) 0.5413(5) 0.130(2) Uani 1 1 d . U . . .
H42 H 0.461903 0.031655 0.569732 0.156 Uiso 1 1 calc R U . . .
C43 C 0.4656(3) 0.0703(5) 0.4804(5) 0.124(2) Uani 1 1 d . U . . .
H43 H 0.440397 0.118135 0.466732 0.149 Uiso 1 1 calc R U . . .
C44 C 0.4884(4) 0.0581(6) 0.4383(5) 0.143(3) Uani 1 1 d . U . . .

loop_
_atom_site_aniso_label
_atom_site_aniso_U_11
_atom_site_aniso_U_22
_atom_site_aniso_U_33
_atom_site_aniso_U_23
_atom_site_aniso_U_13
_atom_site_aniso_U_12
Co1 0.0327(3) 0.0291(2) 0.0307(3) 0.0010(2) 0.0176(2) -0.00016(19)
N1 0.0441(16) 0.0379(13) 0.0405(15) -0.0082(12) 0.0122(13) 0.0073(12)
C1 0.0349(17) 0.0337(14) 0.0330(16) 0.0016(13) 0.0155(14) 0.0006(12)
N2 0.0399(15) 0.0353(13) 0.0389(14) -0.0033(12) 0.0177(12) 0.0028(11)
C2 0.063(3) 0.0481(19) 0.051(2) -0.0182(17) 0.013(2) 0.0138(17)
N3 0.0354(15) 0.0366(13) 0.0395(15) 0.0052(11) 0.0193(13) -0.0010(11)
C3 0.059(2) 0.0449(18) 0.050(2) -0.0109(17) 0.019(2) 0.0142(16)
N4 0.0329(14) 0.0355(13) 0.0328(13) 0.0041(11) 0.0163(12) 0.0023(10)
C4 0.0386(18) 0.0378(15) 0.0417(18) -0.0057(14) 0.0184(16) 0.0016(13)
N5 0.0323(14) 0.0374(13) 0.0373(14) 0.0033(12) 0.0156(12) 0.0013(10)
C5 0.058(3) 0.133(4) 0.083(3) -0.016(3) 0.042(3) -0.021(3)
C45 0.224(17) 0.215(16) 0.203(16) 0.023(14) 0.076(13) -0.020(13)
C46 0.115(9) 0.113(7) 0.104(8) -0.005(6) 0.061(7) 0.017(6)
C47 0.080(6) 0.113(7) 0.094(6) -0.014(6) 0.066(5) 0.000(5)
C48 0.103(7) 0.133(8) 0.133(8) -0.006(7) 0.053(6) -0.007(6)
C49 0.125(8) 0.127(8) 0.155(9) -0.013(7) 0.057(7) 0.005(7)
C50 0.200(14) 0.155(12) 0.223(15) -0.055(12) 0.089(12) -0.004(11)
C51 0.116(7) 0.131(8) 0.113(8) -0.034(7) 0.065(6) -0.015(7)
N6 0.0356(14) 0.0301(12) 0.0343(13) 0.0009(11) 0.0205(12) 0.0003(10)
C6 0.086(3) 0.062(2) 0.053(2) 0.013(2) 0.003(2) -0.001(2)
N7 0.0400(15) 0.0335(12) 0.0340(14) 0.0017(11) 0.0228(12) 0.0003(10)
C7 0.040(2) 0.0398(16) 0.0417(19) -0.0076(15) 0.0086(16) 0.0041(14)
N8 0.0388(15) 0.0266(11) 0.0320(13) -0.0011(10) 0.0205(12) 0.0005(10)
C8 0.064(3) 0.066(2) 0.045(2) -0.0022(19) 0.0202(19) 0.0106(19)
N9 0.0385(15) 0.0322(12) 0.0321(14) -0.0018(11) 0.0189(12) -0.0029(11)
C9 0.057(3) 0.060(2) 0.086(3) 0.005(2) 0.000(2) -0.010(2)
N10 0.0368(15) 0.0295(11) 0.0360(14) -0.0016(11) 0.0208(12) -0.0010(10)
C10 0.0402(18) 0.0358(15) 0.0403(18) 0.0041(14) 0.0221(16) 0.0019(13)
C11 0.0330(18) 0.0495(18) 0.0448(19) 0.0079(15) 0.0195(16) -0.0024(14)
C12 0.044(2) 0.083(3) 0.058(2) 0.025(2) 0.0237(19) -0.0096(19)
C13 0.045(2) 0.119(4) 0.070(3) 0.034(3) 0.027(2) -0.018(2)
C14 0.039(2) 0.116(3) 0.066(3) 0.033(3) 0.022(2) -0.011(2)
C15 0.037(2) 0.077(2) 0.048(2) 0.0175(19) 0.0162(17) -0.0010(17)
C16 0.0330(18) 0.0458(17) 0.0445(19) 0.0041(15) 0.0190(15) -0.0037(14)
C17 0.0376(18) 0.0372(15) 0.0365(17) 0.0031(14) 0.0188(15) 0.0015(13)
C18 0.0346(18) 0.0317(14) 0.0341(16) -0.0013(13) 0.0177(14) 0.0017(12)
C19 0.0397(18) 0.0319(14) 0.0331(16) 0.0005(13) 0.0161(14) 0.0041(13)
C20 0.0406(19) 0.0403(16) 0.0390(18) 0.0006(15) 0.0169(15) 0.0041(13)
C21 0.051(2) 0.0473(18) 0.0351(17) 0.0045(15) 0.0148(16) 0.0077(15)
C22 0.060(2) 0.0407(17) 0.0329(17) 0.0063(15) 0.0184(17) 0.0005(15)
C23 0.052(2) 0.0378(16) 0.0361(17) 0.0013(14) 0.0225(16) -0.0002(14)
C24 0.0417(18) 0.0302(14) 0.0328(16) -0.0011(13) 0.0193(14) 0.0001(12)
C25 0.0393(18) 0.0313(14) 0.0333(16) -0.0017(13) 0.0218(14) 0.0004(12)
C26 0.0408(18) 0.0305(14) 0.0312(16) -0.0025(13) 0.0219(15) -0.0006(12)
C27 0.0387(17) 0.0307(14) 0.0367(17) -0.0050(13) 0.0236(14) -0.0026(12)
C28 0.0433(19) 0.0395(16) 0.0418(18) -0.0006(14) 0.0275(16) -0.0044(14)
C29 0.048(2) 0.0439(17) 0.050(2) -0.0031(16) 0.0326(18) -0.0113(15)
C30 0.0406(19) 0.0456(17) 0.049(2) -0.0078(16) 0.0239(17) -0.0089(14)
C31 0.0394(18) 0.0357(15) 0.0404(17) -0.0061(14) 0.0213(15) -0.0030(13)
C32 0.0367(18) 0.0291(14) 0.0386(17) -0.0048(13) 0.0223(15) -0.0021(12)
C33 0.0365(17) 0.0282(13) 0.0333(16) -0.0035(13) 0.0195(14) -0.0010(12)
C34 0.0357(17) 0.0306(14) 0.0333(16) -0.0046(13) 0.0196(14) -0.0006(12)
C35 0.0441(19) 0.0319(14) 0.0303(15) -0.0018(13) 0.0205(14) -0.0006(13)
C36 0.045(2) 0.0447(17) 0.0328(16) -0.0019(15) 0.0152(15) -0.0050(14)
C37 0.057(2) 0.0481(18) 0.0308(17) 0.0008(15) 0.0137(16) -0.0006(16)
C38 0.063(2) 0.0417(17) 0.0356(18) 0.0038(15) 0.0257(18) -0.0006(16)
C39 0.047(2) 0.0345(15) 0.0379(17) -0.0006(14) 0.0244(16) 0.0025(13)
C40 0.0430(18) 0.0300(14) 0.0334(16) 0.0006(13) 0.0227(15) 0.0025(12)
C41 0.0406(18) 0.0286(13) 0.0370(17) 0.0007(13) 0.0235(15) 0.0018(12)
C42 0.099(4) 0.142(5) 0.149(6) -0.053(5) 0.057(4) -0.032(4)
C43 0.106(5) 0.121(5) 0.135(5) -0.049(4) 0.047(4) -0.008(4)
C44 0.132(6) 0.131(5) 0.150(6) -0.049(5) 0.050(5) -0.025(4)

loop_
_atom_type_symbol
_atom_type_description
_atom_type_scat_dispersion_real
_atom_type_scat_dispersion_imag
_atom_type_scat_source
C C 0.0181 0.0091 'International Tables Vol C Tables 4.2.6.8 and 6.1.1.4'
H H 0.0000 0.0000 'International Tables Vol C Tables 4.2.6.8 and 6.1.1.4'
Co Co -2.3653 3.6143 'International Tables Vol C Tables 4.2.6.8 and 6.1.1.4'
N N 0.0311 0.0180 'International Tables Vol C Tables 4.2.6.8 and 6.1.1.4'

loop_
_geom_angle_atom_site_label_1
_geom_angle_atom_site_label_2
_geom_angle_atom_site_label_3
_geom_angle
_geom_angle_site_symmetry_1
_geom_angle_site_symmetry_3
_geom_angle_publ_flag
N4 Co1 C1 96.93(10) . . ?
N4 Co1 N6 88.79(10) . . ?
N4 Co1 N8 167.59(10) . . ?
N4 Co1 N10 89.68(10) . . ?
N6 Co1 C1 97.13(10) . . ?
N6 Co1 N10 165.05(10) . . ?
N8 Co1 C1 95.49(10) . . ?
N8 Co1 N6 89.55(10) . . ?
N8 Co1 N10 88.76(10) . . ?
N10 Co1 C1 97.82(10) . . ?
C1 N1 C2 112.0(3) . . ?
C1 N1 C7 125.8(2) . . ?
C2 N1 C7 122.0(3) . . ?
N1 C1 Co1 127.5(2) . . ?
N2 C1 Co1 130.1(2) . . ?
N2 C1 N1 102.3(2) . . ?
C1 N2 C3 111.9(3) . . ?
C1 N2 C4 125.8(2) . . ?
C3 N2 C4 122.3(3) . . ?
N1 C2 H2 126.5 . . ?
C3 C2 N1 107.0(3) . . ?
C3 C2 H2 126.5 . . ?
C10 N3 C41 121.5(3) . . ?
N2 C3 H3 126.6 . . ?
C2 C3 N2 106.7(3) . . ?
C2 C3 H3 126.6 . . ?
C10 N4 Co1 125.8(2) . . ?
C10 N4 C17 106.4(2) . . ?
C17 N4 Co1 127.78(19) . . ?
N2 C4 H4 107.6 . . ?
N2 C4 C5 110.5(3) . . ?
N2 C4 C6 110.7(3) . . ?
C5 C4 H4 107.6 . . ?
C6 C4 H4 107.6 . . ?
C6 C4 C5 112.8(4) . . ?
C17 N5 C18 121.4(3) . . ?
C4 C5 H5A 109.5 . . ?
C4 C5 H5B 109.5 . . ?
C4 C5 H5C 109.5 . . ?
H5A C5 H5B 109.5 . . ?
H5A C5 H5C 109.5 . . ?
H5B C5 H5C 109.5 . . ?
H45A C45 H45B 109.5 . . ?
H45A C45 H45C 109.5 . . ?
H45B C45 H45C 109.5 . . ?
C44 C45 H45A 109.5 . . ?
C44 C45 H45B 109.5 . . ?
C44 C45 H45C 109.5 . . ?
C46 C46 C47 26.7(11) 2_655 . ?
C46 C46 C51 121.0(7) 2_655 2_655 ?
C47 C46 C46 121(2) 2_655 2_655 ?
C47 C46 C47 120.1(17) 2_655 . ?
C47 C46 C51 32.5(11) 2_655 2_655 ?
C51 C46 C47 104.7(10) 2_655 . ?
C46 C47 C46 32.0(13) 2_655 . ?
C46 C47 C48 124.0(16) 2_655 . ?
C46 C47 C51 119.0(18) 2_655 . ?
C48 C47 C46 99.5(10) . . ?
C51 C47 C46 119.3(15) . . ?
C51 C47 C48 46.3(11) . . ?
C49 C48 C47 95.3(12) 2_655 . ?
C49 C48 C47 115.1(13) . . ?
C49 C48 C49 69.0(14) . 2_655 ?
C51 C48 C47 41.5(10) . . ?
C51 C48 C49 69.2(14) . 2_655 ?
C51 C48 C49 127.7(17) . . ?
C48 C49 C48 101.8(14) . 2_655 ?
C48 C49 C49 53.1(11) 2_655 2_655 ?
C48 C49 C49 57.9(11) . 2_655 ?
C48 C49 C50 123.2(15) . . ?
C48 C49 C50 114.7(16) 2_655 . ?
C48 C49 C51 115.5(14) . 2_655 ?
C48 C49 C51 44.5(9) 2_655 2_655 ?
C50 C49 C49 113.9(12) . 2_655 ?
C50 C49 C51 121.1(16) . 2_655 ?
C51 C49 C49 92.7(13) 2_655 2_655 ?
C47 C51 C46 28.5(9) . 2_655 ?
C47 C51 C48 92.2(17) . . ?
C47 C51 C49 122.9(17) . 2_655 ?
C48 C51 C46 101.7(16) . 2_655 ?
C48 C51 C49 66.2(12) . 2_655 ?
C49 C51 C46 102.1(11) 2_655 2_655 ?
C18 N6 Co1 127.44(19) . . ?
C18 N6 C25 106.7(2) . . ?
C25 N6 Co1 125.8(2) . . ?
C4 C6 H6A 109.5 . . ?
C4 C6 H6B 109.5 . . ?
C4 C6 H6C 109.5 . . ?
H6A C6 H6B 109.5 . . ?
H6A C6 H6C 109.5 . . ?
H6B C6 H6C 109.5 . . ?
C25 N7 C26 121.2(2) . . ?
N1 C7 H7 107.3 . . ?
N1 C7 C8 110.0(3) . . ?
N1 C7 C9 111.1(3) . . ?
C8 C7 H7 107.3 . . ?
C9 C7 H7 107.3 . . ?
C9 C7 C8 113.6(3) . . ?
C26 N8 Co1 125.7(2) . . ?
C26 N8 C33 107.2(2) . . ?
C33 N8 Co1 127.04(18) . . ?
C7 C8 H8A 109.5 . . ?
C7 C8 H8B 109.5 . . ?
C7 C8 H8C 109.5 . . ?
H8A C8 H8B 109.5 . . ?
H8A C8 H8C 109.5 . . ?
H8B C8 H8C 109.5 . . ?
C33 N9 C34 121.1(3) . . ?
C7 C9 H9A 109.5 . . ?
C7 C9 H9B 109.5 . . ?
C7 C9 H9C 109.5 . . ?
H9A C9 H9B 109.5 . . ?
H9A C9 H9C 109.5 . . ?
H9B C9 H9C 109.5 . . ?
C34 N10 Co1 127.56(19) . . ?
C34 N10 C41 106.3(2) . . ?
C41 N10 Co1 126.17(19) . . ?
N3 C10 N4 128.2(3) . . ?
N3 C10 C11 121.5(3) . . ?
N4 C10 C11 110.1(3) . . ?
C12 C11 C10 131.3(3) . . ?
C12 C11 C16 122.0(3) . . ?
C16 C11 C10 106.7(3) . . ?
C11 C12 H12 121.6 . . ?
C11 C12 C13 116.7(3) . . ?
C13 C12 H12 121.6 . . ?
C12 C13 H13 119.2 . . ?
C12 C13 C14 121.6(3) . . ?
C14 C13 H13 119.2 . . ?
C13 C14 H14 119.2 . . ?
C15 C14 C13 121.6(4) . . ?
C15 C14 H14 119.2 . . ?
C14 C15 H15 121.4 . . ?
C14 C15 C16 117.2(3) . . ?
C16 C15 H15 121.4 . . ?
C11 C16 C17 106.3(3) . . ?
C15 C16 C11 120.9(3) . . ?
C15 C16 C17 132.7(3) . . ?
N4 C17 C16 110.5(3) . . ?
N5 C17 N4 127.0(3) . . ?
N5 C17 C16 122.4(3) . . ?
N5 C18 N6 127.5(3) . . ?
N5 C18 C19 121.9(3) . . ?
N6 C18 C19 110.5(2) . . ?
C20 C19 C18 132.1(3) . . ?
C24 C19 C18 106.5(3) . . ?
C24 C19 C20 121.4(3) . . ?
C19 C20 H20 121.5 . . ?
C21 C20 C19 117.0(3) . . ?
C21 C20 H20 121.5 . . ?
C20 C21 H21 119.3 . . ?
C20 C21 C22 121.4(3) . . ?
C22 C21 H21 119.3 . . ?
C21 C22 H22 119.2 . . ?
C23 C22 C21 121.7(3) . . ?
C23 C22 H22 119.2 . . ?
C22 C23 H23 121.5 . . ?
C22 C23 C24 117.0(3) . . ?
C24 C23 H23 121.5 . . ?
C19 C24 C23 121.5(3) . . ?
C19 C24 C25 106.5(2) . . ?
C23 C24 C25 132.0(3) . . ?
N6 C25 C24 109.7(2) . . ?
N7 C25 N6 127.6(3) . . ?
N7 C25 C24 122.5(3) . . ?
N7 C26 N8 128.1(3) . . ?
N7 C26 C27 122.0(3) . . ?
N8 C26 C27 109.9(2) . . ?
C28 C27 C26 132.3(3) . . ?
C32 C27 C26 106.7(2) . . ?
C32 C27 C28 121.0(3) . . ?
C27 C28 H28 121.4 . . ?
C29 C28 C27 117.2(3) . . ?
C29 C28 H28 121.4 . . ?
C28 C29 H29 119.1 . . ?
C28 C29 C30 121.8(3) . . ?
C30 C29 H29 119.1 . . ?
C29 C30 H30 119.3 . . ?
C31 C30 C29 121.3(3) . . ?
C31 C30 H30 119.3 . . ?
C30 C31 H31 121.5 . . ?
C30 C31 C32 117.0(3) . . ?
C32 C31 H31 121.5 . . ?
C27 C32 C33 106.4(3) . . ?
C31 C32 C27 121.6(3) . . ?
C31 C32 C33 132.0(3) . . ?
N8 C33 C32 109.8(2) . . ?
N9 C33 N8 128.1(2) . . ?
N9 C33 C32 122.1(3) . . ?
N9 C34 N10 127.1(3) . . ?
N9 C34 C35 122.5(3) . . ?
N10 C34 C35 110.4(2) . . ?
C36 C35 C34 132.8(3) . . ?
C36 C35 C40 120.7(3) . . ?
C40 C35 C34 106.5(3) . . ?
C35 C36 H36 121.1 . . ?
C37 C36 C35 117.7(3) . . ?
C37 C36 H36 121.1 . . ?
C36 C37 H37 119.3 . . ?
C36 C37 C38 121.4(3) . . ?
C38 C37 H37 119.3 . . ?
C37 C38 H38 119.3 . . ?
C39 C38 C37 121.3(3) . . ?
C39 C38 H38 119.3 . . ?
C38 C39 H39 121.4 . . ?
C38 C39 C40 117.2(3) . . ?
C40 C39 H39 121.4 . . ?
C35 C40 C39 121.6(3) . . ?
C35 C40 C41 106.2(2) . . ?
C39 C40 C41 132.2(3) . . ?
N3 C41 N10 127.4(3) . . ?
N3 C41 C40 122.0(3) . . ?
N10 C41 C40 110.5(3) . . ?
C43 C42 H42 119.5 . . ?
C43 C42 C44 121.0(8) . 5_656 ?
C44 C42 H42 119.5 5_656 . ?
C42 C43 H43 118.3 . . ?
C42 C43 C44 123.5(8) . . ?
C44 C43 H43 118.3 . . ?
C42 C44 C45 117.6(14) 5_656 . ?
C43 C44 C45 127.0(14) . . ?
C43 C44 C42 115.4(9) . 5_656 ?

loop_
_geom_bond_atom_site_label_1
_geom_bond_atom_site_label_2
_geom_bond_distance
_geom_bond_site_symmetry_2
_geom_bond_publ_flag
Co1 C1 2.264(3) . ?
Co1 N4 1.924(2) . ?
Co1 N6 1.935(2) . ?
Co1 N8 1.925(2) . ?
Co1 N10 1.936(2) . ?
N1 C1 1.367(4) . ?
N1 C2 1.379(4) . ?
N1 C7 1.472(4) . ?
C1 N2 1.367(4) . ?
N2 C3 1.384(4) . ?
N2 C4 1.465(4) . ?
C2 H2 0.9500 . ?
C2 C3 1.327(5) . ?
N3 C10 1.317(4) . ?
N3 C41 1.321(4) . ?
C3 H3 0.9500 . ?
N4 C10 1.382(4) . ?
N4 C17 1.390(4) . ?
C4 H4 1.0000 . ?
C4 C5 1.511(5) . ?
C4 C6 1.509(5) . ?
N5 C17 1.324(4) . ?
N5 C18 1.332(4) . ?
C5 H5A 0.9800 . ?
C5 H5B 0.9800 . ?
C5 H5C 0.9800 . ?
C45 H45A 0.9800 . ?
C45 H45B 0.9800 . ?
C45 H45C 0.9800 . ?
C45 C44 1.52(2) . ?
C46 C46 1.09(3) 2_655 ?
C46 C47 0.925(15) 2_655 ?
C46 C47 1.76(2) . ?
C46 C51 1.70(2) 2_655 ?
C47 C48 1.57(2) . ?
C47 C51 1.042(17) . ?
C48 C49 1.40(2) . ?
C48 C49 1.49(2) 2_655 ?
C48 C51 1.139(18) . ?
C49 C49 1.64(3) 2_655 ?
C49 C50 1.49(2) . ?
C49 C51 1.52(2) 2_655 ?
N6 C18 1.377(4) . ?
N6 C25 1.380(4) . ?
C6 H6A 0.9800 . ?
C6 H6B 0.9800 . ?
C6 H6C 0.9800 . ?
N7 C25 1.323(4) . ?
N7 C26 1.325(4) . ?
C7 H7 1.0000 . ?
C7 C8 1.516(5) . ?
C7 C9 1.511(5) . ?
N8 C26 1.381(4) . ?
N8 C33 1.381(4) . ?
C8 H8A 0.9800 . ?
C8 H8B 0.9800 . ?
C8 H8C 0.9800 . ?
N9 C33 1.321(4) . ?
N9 C34 1.327(4) . ?
C9 H9A 0.9800 . ?
C9 H9B 0.9800 . ?
C9 H9C 0.9800 . ?
N10 C34 1.382(4) . ?
N10 C41 1.383(4) . ?
C10 C11 1.454(4) . ?
C11 C12 1.383(5) . ?
C11 C16 1.398(5) . ?
C12 H12 0.9500 . ?
C12 C13 1.387(5) . ?
C13 H13 0.9500 . ?
C13 C14 1.396(6) . ?
C14 H14 0.9500 . ?
C14 C15 1.380(5) . ?
C15 H15 0.9500 . ?
C15 C16 1.392(5) . ?
C16 C17 1.445(4) . ?
C18 C19 1.448(4) . ?
C19 C20 1.393(4) . ?
C19 C24 1.387(4) . ?
C20 H20 0.9500 . ?
C20 C21 1.389(5) . ?
C21 H21 0.9500 . ?
C21 C22 1.392(5) . ?
C22 H22 0.9500 . ?
C22 C23 1.384(5) . ?
C23 H23 0.9500 . ?
C23 C24 1.394(4) . ?
C24 C25 1.463(4) . ?
C26 C27 1.449(4) . ?
C27 C28 1.397(4) . ?
C27 C32 1.395(4) . ?
C28 H28 0.9500 . ?
C28 C29 1.379(4) . ?
C29 H29 0.9500 . ?
C29 C30 1.397(5) . ?
C30 H30 0.9500 . ?
C30 C31 1.386(4) . ?
C31 H31 0.9500 . ?
C31 C32 1.394(4) . ?
C32 C33 1.455(4) . ?
C34 C35 1.450(4) . ?
C35 C36 1.390(4) . ?
C35 C40 1.394(4) . ?
C36 H36 0.9500 . ?
C36 C37 1.383(5) . ?
C37 H37 0.9500 . ?
C37 C38 1.396(5) . ?
C38 H38 0.9500 . ?
C38 C39 1.381(5) . ?
C39 H39 0.9500 . ?
C39 C40 1.397(4) . ?
C40 C41 1.451(4) . ?
C42 H42 0.9500 . ?
C42 C43 1.378(11) . ?
C42 C44 1.384(11) 5_656 ?
C43 H43 0.9500 . ?
C43 C44 1.380(11) . ?
